data_4130626
loop_
_publ_author_name
'Zall, Christopher M.'
'Linehan, John C.'
'Appel, Aaron M.'

_publ_section_title
;
 Triphosphine-Ligated Copper Hydrides for CO2 Hydrogenation: Structure,
 Reactivity, and Thermodynamic Studies.
;
_journal_issue 31
_journal_name_full 'Journal of the American Chemical Society'
_journal_page_first 9968
_journal_page_last 9977
_journal_paper_doi 10.1021/jacs.6b05349
_journal_volume 138
_journal_year 2016
_chemical_formula_moiety 'C82 H82 Cu P6, SO3 CF3, (C4 H8)2'
_chemical_formula_sum 'C91 H98 Cu F3 O5 P6 S'
_chemical_formula_weight 1605.07
_chemical_name_common L2CuOTf(THF)2
_space_group_crystal_system monoclinic
_space_group_IT_number 14
_space_group_name_Hall '-P 2ybc'
_space_group_name_H-M_alt 'P 1 21/c 1'
_atom_sites_solution_hydrogens geom
_atom_sites_solution_primary direct
_atom_sites_solution_secondary difmap
_audit_creation_method SHELXL-2014/7
_cell_angle_alpha 90
_cell_angle_beta 96.687(2)
_cell_angle_gamma 90
_cell_formula_units_Z 4
_cell_length_a 13.7385(6)
_cell_length_b 19.5301(7)
_cell_length_c 29.6719(14)
_cell_measurement_reflns_used 3179
_cell_measurement_temperature 100(2)
_cell_measurement_theta_max 21.09
_cell_measurement_theta_min 2.20
_cell_volume 7907.2(6)
_computing_cell_refinement 'Bruker SAINT'
_computing_data_collection 'Bruker APEX2'
_computing_data_reduction 'Bruker SAINT'
_computing_molecular_graphics 'Bruker SHELXTL'
_computing_publication_material 'Bruker SHELXTL'
_computing_structure_refinement 'SHELXL-2014 (Sheldrick 2014)'
_computing_structure_solution 'SHELXS-97 (Sheldrick 2008)'
_diffrn_ambient_temperature 100(2)
_diffrn_measured_fraction_theta_full 1.000
_diffrn_measured_fraction_theta_max 0.995
_diffrn_measurement_device_type 'Bruker APEX-II CCD'
_diffrn_measurement_method '\f and \w scans'
_diffrn_radiation_monochromator graphite
_diffrn_radiation_source 'normal-focus sealed tube'
_diffrn_radiation_type MoK\a
_diffrn_radiation_wavelength 0.71073
_diffrn_reflns_av_R_equivalents 0.1238
_diffrn_reflns_av_unetI/netI 0.1742
_diffrn_reflns_Laue_measured_fraction_full 1.000
_diffrn_reflns_Laue_measured_fraction_max 0.995
_diffrn_reflns_limit_h_max 17
_diffrn_reflns_limit_h_min -17
_diffrn_reflns_limit_k_max 25
_diffrn_reflns_limit_k_min -24
_diffrn_reflns_limit_l_max 34
_diffrn_reflns_limit_l_min -38
_diffrn_reflns_number 58715
_diffrn_reflns_point_group_measured_fraction_full 1.000
_diffrn_reflns_point_group_measured_fraction_max 0.995
_diffrn_reflns_theta_full 25.242
_diffrn_reflns_theta_max 27.607
_diffrn_reflns_theta_min 1.251
_exptl_absorpt_coefficient_mu 0.485
_exptl_absorpt_correction_T_max 0.7456
_exptl_absorpt_correction_T_min 0.6476
_exptl_absorpt_correction_type multi-scan
_exptl_absorpt_process_details 'SADABS, R. Blessing, 1995'
_exptl_crystal_colour Colorless
_exptl_crystal_density_diffrn 1.348
_exptl_crystal_description Plate
_exptl_crystal_F_000 3368
_exptl_crystal_size_max 0.2
_exptl_crystal_size_mid 0.15
_exptl_crystal_size_min 0.1
_refine_diff_density_max 1.869
_refine_diff_density_min -0.675
_refine_diff_density_rms 0.106
_refine_ls_extinction_method none
_refine_ls_goodness_of_fit_ref 1.003
_refine_ls_hydrogen_treatment constr
_refine_ls_matrix_type full
_refine_ls_number_parameters 966
_refine_ls_number_reflns 18257
_refine_ls_number_restraints 0
_refine_ls_restrained_S_all 1.003
_refine_ls_R_factor_all 0.1664
_refine_ls_R_factor_gt 0.0701
_refine_ls_shift/su_max 0.008
_refine_ls_shift/su_mean 0.000
_refine_ls_structure_factor_coef Fsqd
_refine_ls_weighting_details 'w=1/[\s^2^(Fo^2^)+(0.0599P)^2^+3.3781P] where P=(Fo^2^+2Fc^2^)/3'
_refine_ls_weighting_scheme calc
_refine_ls_wR_factor_gt 0.1356
_refine_ls_wR_factor_ref 0.1727
_reflns_Friedel_coverage 0.000
_reflns_number_gt 9222
_reflns_number_total 18257
_reflns_threshold_expression 'I > 2\s(I)'
_cod_data_source_file ja6b05349_si_004.cif
_cod_data_source_block CuL2OTf
_cod_depositor_comments
;
The following automatic conversions were performed:

data item '_atom_sites_solution_secondary' value 'diffmap' was
changed to 'difmap'.

Automatic conversion script
Id: cif_fix_values 6909 2019-04-08 15:41:33Z antanas 
;
_cod_original_sg_symbol_H-M 'P 21/c'
_cod_database_code 4130626
_shelx_shelxl_version_number 2014/7
_shelx_space_group_comment
;
The symmetry employed for this shelxl refinement is uniquely defined
by the following loop, which should always be used as a source of
symmetry information in preference to the above space-group names.
They are only intended as comments.
;

loop_
_space_group_symop_operation_xyz
'x, y, z'
'-x, y+1/2, -z+1/2'
'-x, -y, -z'
'x, -y-1/2, z-1/2'

loop_
_atom_site_label
_atom_site_type_symbol
_atom_site_fract_x
_atom_site_fract_y
_atom_site_fract_z
_atom_site_U_iso_or_equiv
_atom_site_adp_type
_atom_site_occupancy
_atom_site_site_symmetry_order
_atom_site_calc_flag
_atom_site_refinement_flags_posn
_atom_site_refinement_flags_adp
Cu1 Cu 0.26605(4) 0.75502(3) 0.04944(2) 0.01430(14) Uani 1 1 d . .
S1 S 0.64977(8) 0.81123(6) -0.13223(5) 0.0198(3) Uani 1 1 d . .
P1 P 0.14372(9) 0.82561(6) 0.07100(5) 0.0167(3) Uani 1 1 d . .
P2 P -0.06979(9) 0.64810(6) 0.13472(5) 0.0264(3) Uani 1 1 d . .
P3 P 0.28976(8) 0.69327(6) 0.11696(4) 0.0147(3) Uani 1 1 d . .
P4 P 0.39134(8) 0.80610(6) 0.01586(4) 0.0147(3) Uani 1 1 d . .
P5 P 0.24033(9) 0.85862(6) -0.13938(5) 0.0211(3) Uani 1 1 d . .
P6 P 0.20194(8) 0.69179(6) -0.01280(4) 0.0144(3) Uani 1 1 d . .
F1 F 0.6614(2) 0.68532(13) -0.10143(11) 0.0334(8) Uani 1 1 d . .
F2 F 0.5754(2) 0.69556(14) -0.16603(11) 0.0394(9) Uani 1 1 d . .
F3 F 0.7322(2) 0.70052(15) -0.16082(13) 0.0538(10) Uani 1 1 d . .
O1 O 1.3082(3) 0.57097(19) -0.16289(14) 0.0405(10) Uani 1 1 d . .
O2 O 0.7367(2) 0.82419(16) -0.10182(13) 0.0324(9) Uani 1 1 d . .
O3 O 0.6477(3) 0.83915(17) -0.17695(13) 0.0381(10) Uani 1 1 d . .
O4 O 0.5594(2) 0.81837(15) -0.11238(12) 0.0257(8) Uani 1 1 d . .
O5 O 0.1268(3) 1.1308(2) -0.1460(2) 0.0780(17) Uani 1 1 d . .
C1 C 0.1644(3) 0.9029(2) 0.10610(16) 0.0181(11) Uani 1 1 d . .
C2 C 0.2556(3) 0.9334(2) 0.11289(17) 0.0209(11) Uani 1 1 d . .
H2 H 0.3080 0.9146 0.0986 0.025 Uiso 1 1 calc R U
C3 C 0.2723(4) 0.9910(2) 0.14020(18) 0.0258(12) Uani 1 1 d . .
H3 H 0.3354 1.0116 0.1441 0.031 Uiso 1 1 calc R U
C4 C 0.1974(4) 1.0182(2) 0.16148(18) 0.0273(13) Uani 1 1 d . .
H4 H 0.2091 1.0568 0.1808 0.033 Uiso 1 1 calc R U
C5 C 0.1049(4) 0.9893(2) 0.15472(18) 0.0285(13) Uani 1 1 d . .
H5 H 0.0527 1.0086 0.1689 0.034 Uiso 1 1 calc R U
C6 C 0.0885(4) 0.9317(2) 0.12703(18) 0.0250(12) Uani 1 1 d . .
H6 H 0.0249 0.9119 0.1224 0.030 Uiso 1 1 calc R U
C7 C 0.0583(3) 0.8599(2) 0.02430(16) 0.0186(11) Uani 1 1 d . .
C8 C 0.0936(4) 0.9107(3) -0.0021(2) 0.0380(15) Uani 1 1 d . .
H8 H 0.1599 0.9251 0.0041 0.046 Uiso 1 1 calc R U
C9 C 0.0333(4) 0.9408(3) -0.0375(2) 0.0499(18) Uani 1 1 d . .
H9 H 0.0586 0.9753 -0.0555 0.060 Uiso 1 1 calc R U
C10 C -0.0623(4) 0.9210(3) -0.04648(19) 0.0313(13) Uani 1 1 d . .
H10 H -0.1040 0.9425 -0.0701 0.038 Uiso 1 1 calc R U
C11 C -0.0976(4) 0.8699(3) -0.02135(19) 0.0321(14) Uani 1 1 d . .
H11 H -0.1637 0.8553 -0.0279 0.039 Uiso 1 1 calc R U
C12 C -0.0374(4) 0.8394(2) 0.01368(19) 0.0277(13) Uani 1 1 d . .
H12 H -0.0628 0.8037 0.0307 0.033 Uiso 1 1 calc R U
C13 C 0.0620(3) 0.7728(2) 0.10148(17) 0.0181(11) Uani 1 1 d . .
H13A H 0.0070 0.8023 0.1083 0.022 Uiso 1 1 calc R U
H13B H 0.0338 0.7370 0.0802 0.022 Uiso 1 1 calc R U
C14 C 0.1018(3) 0.7367(2) 0.14585(17) 0.0207(11) Uani 1 1 d . .
C15 C 0.0138(3) 0.7075(2) 0.16753(17) 0.0210(11) Uani 1 1 d . .
H15A H -0.0257 0.7468 0.1762 0.025 Uiso 1 1 calc R U
H15B H 0.0399 0.6840 0.1959 0.025 Uiso 1 1 calc R U
C16 C -0.0175(3) 0.5643(2) 0.15171(18) 0.0231(12) Uani 1 1 d . .
C17 C 0.0018(4) 0.5426(3) 0.1964(2) 0.0307(13) Uani 1 1 d . .
H17 H -0.0117 0.5724 0.2201 0.037 Uiso 1 1 calc R U
C18 C 0.0399(4) 0.4787(3) 0.2070(2) 0.0359(15) Uani 1 1 d . .
H18 H 0.0528 0.4649 0.2379 0.043 Uiso 1 1 calc R U
C19 C 0.0593(4) 0.4347(3) 0.1726(2) 0.0394(16) Uani 1 1 d . .
H19 H 0.0855 0.3905 0.1798 0.047 Uiso 1 1 calc R U
C20 C 0.0409(4) 0.4547(3) 0.1281(2) 0.0360(15) Uani 1 1 d . .
H20 H 0.0545 0.4247 0.1044 0.043 Uiso 1 1 calc R U
C21 C 0.0024(3) 0.5189(2) 0.11812(19) 0.0274(13) Uani 1 1 d . .
H21 H -0.0109 0.5324 0.0873 0.033 Uiso 1 1 calc R U
C22 C -0.1738(3) 0.6526(2) 0.16826(19) 0.0261(12) Uani 1 1 d . .
C23 C -0.2118(4) 0.7163(3) 0.1787(3) 0.059(2) Uani 1 1 d . .
H23 H -0.1813 0.7571 0.1700 0.070 Uiso 1 1 calc R U
C24 C -0.2930(4) 0.7202(4) 0.2016(3) 0.062(2) Uani 1 1 d . .
H24 H -0.3185 0.7637 0.2085 0.074 Uiso 1 1 calc R U
C25 C -0.3382(4) 0.6608(3) 0.2147(2) 0.0441(16) Uani 1 1 d . .
H25 H -0.3919 0.6635 0.2321 0.053 Uiso 1 1 calc R U
C26 C -0.3048(4) 0.5991(3) 0.2022(2) 0.0455(17) Uani 1 1 d . .
H26 H -0.3368 0.5582 0.2096 0.055 Uiso 1 1 calc R U
C27 C -0.2238(4) 0.5959(3) 0.1786(2) 0.0379(15) Uani 1 1 d . .
H27 H -0.2024 0.5525 0.1692 0.045 Uiso 1 1 calc R U
C28 C 0.1714(3) 0.6777(2) 0.13867(17) 0.0174(11) Uani 1 1 d . .
H28A H 0.1347 0.6449 0.1177 0.021 Uiso 1 1 calc R U
H28B H 0.1858 0.6539 0.1682 0.021 Uiso 1 1 calc R U
C29 C 0.3667(3) 0.7371(2) 0.16243(17) 0.0175(11) Uani 1 1 d . .
C30 C 0.4104(3) 0.7981(2) 0.15235(18) 0.0200(11) Uani 1 1 d . .
H30 H 0.3995 0.8157 0.1224 0.024 Uiso 1 1 calc R U
C31 C 0.4698(3) 0.8339(2) 0.18518(18) 0.0232(12) Uani 1 1 d . .
H31 H 0.4990 0.8759 0.1777 0.028 Uiso 1 1 calc R U
C32 C 0.4864(3) 0.8082(2) 0.22883(18) 0.0241(12) Uani 1 1 d . .
H32 H 0.5275 0.8324 0.2514 0.029 Uiso 1 1 calc R U
C33 C 0.4431(3) 0.7469(2) 0.23971(17) 0.0243(12) Uani 1 1 d . .
H33 H 0.4542 0.7292 0.2697 0.029 Uiso 1 1 calc R U
C34 C 0.3838(3) 0.7118(2) 0.20656(17) 0.0188(11) Uani 1 1 d . .
H34 H 0.3543 0.6699 0.2140 0.023 Uiso 1 1 calc R U
C35 C 0.3407(3) 0.6061(2) 0.12158(16) 0.0163(10) Uani 1 1 d . .
C36 C 0.4416(3) 0.5967(2) 0.13025(17) 0.0211(11) Uani 1 1 d . .
H36 H 0.4831 0.6353 0.1367 0.025 Uiso 1 1 calc R U
C37 C 0.4824(3) 0.5319(2) 0.12957(17) 0.0246(12) Uani 1 1 d . .
H37 H 0.5516 0.5265 0.1343 0.030 Uiso 1 1 calc R U
C38 C 0.4231(4) 0.4751(2) 0.12208(18) 0.0288(13) Uani 1 1 d . .
H38 H 0.4511 0.4307 0.1220 0.035 Uiso 1 1 calc R U
C39 C 0.3225(4) 0.4833(2) 0.11477(18) 0.0252(12) Uani 1 1 d . .
H39 H 0.2813 0.4443 0.1103 0.030 Uiso 1 1 calc R U
C40 C 0.2815(3) 0.5484(2) 0.11389(17) 0.0194(11) Uani 1 1 d . .
H40 H 0.2125 0.5537 0.1080 0.023 Uiso 1 1 calc R U
C41 C 0.1525(3) 0.7879(2) 0.18075(17) 0.0227(12) Uani 1 1 d . .
H41A H 0.1766 0.7635 0.2087 0.034 Uiso 1 1 calc R U
H41B H 0.1054 0.8230 0.1875 0.034 Uiso 1 1 calc R U
H41C H 0.2076 0.8097 0.1682 0.034 Uiso 1 1 calc R U
C42 C 0.3634(3) 0.8155(2) -0.04572(16) 0.0174(10) Uani 1 1 d . .
H42A H 0.3152 0.8532 -0.0510 0.021 Uiso 1 1 calc R U
H42B H 0.4242 0.8314 -0.0573 0.021 Uiso 1 1 calc R U
C43 C 0.3240(3) 0.7557(2) -0.07621(16) 0.0173(10) Uani 1 1 d . .
C44 C 0.3168(3) 0.7817(2) -0.12632(16) 0.0172(10) Uani 1 1 d . .
H44A H 0.2904 0.7442 -0.1466 0.021 Uiso 1 1 calc R U
H44B H 0.3839 0.7918 -0.1336 0.021 Uiso 1 1 calc R U
C45 C 0.1223(3) 0.8233(2) -0.16411(19) 0.0245(12) Uani 1 1 d . .
C46 C 0.1114(4) 0.7749(2) -0.19803(18) 0.0261(12) Uani 1 1 d . .
H46 H 0.1675 0.7590 -0.2108 0.031 Uiso 1 1 calc R U
C47 C 0.0203(4) 0.7489(3) -0.2138(2) 0.0328(13) Uani 1 1 d . .
H47 H 0.0141 0.7152 -0.2371 0.039 Uiso 1 1 calc R U
C48 C -0.0617(4) 0.7722(3) -0.1957(2) 0.0379(15) Uani 1 1 d . .
H48 H -0.1246 0.7550 -0.2068 0.045 Uiso 1 1 calc R U
C49 C -0.0526(4) 0.8204(3) -0.1613(2) 0.0371(15) Uani 1 1 d . .
H49 H -0.1087 0.8358 -0.1482 0.044 Uiso 1 1 calc R U
C50 C 0.0394(4) 0.8460(2) -0.14612(19) 0.0285(13) Uani 1 1 d . .
H50 H 0.0458 0.8798 -0.1229 0.034 Uiso 1 1 calc R U
C51 C 0.2939(3) 0.8939(2) -0.18827(17) 0.0179(11) Uani 1 1 d . .
C52 C 0.2342(4) 0.9202(2) -0.22574(18) 0.0231(12) Uani 1 1 d . .
H52 H 0.1654 0.9130 -0.2285 0.028 Uiso 1 1 calc R U
C53 C 0.2755(4) 0.9569(2) -0.25895(17) 0.0236(12) Uani 1 1 d . .
H53 H 0.2343 0.9753 -0.2840 0.028 Uiso 1 1 calc R U
C54 C 0.3758(4) 0.9672(2) -0.25610(18) 0.0277(13) Uani 1 1 d . .
H54 H 0.4036 0.9917 -0.2791 0.033 Uiso 1 1 calc R U
C55 C 0.4351(4) 0.9410(2) -0.21897(18) 0.0237(12) Uani 1 1 d . .
H55 H 0.5040 0.9478 -0.2164 0.028 Uiso 1 1 calc R U
C56 C 0.3942(3) 0.9051(2) -0.18577(18) 0.0211(11) Uani 1 1 d . .
H56 H 0.4358 0.8876 -0.1606 0.025 Uiso 1 1 calc R U
C57 C 0.2203(3) 0.7337(2) -0.06682(16) 0.0182(11) Uani 1 1 d . .
H57A H 0.1944 0.7024 -0.0916 0.022 Uiso 1 1 calc R U
H57B H 0.1785 0.7751 -0.0695 0.022 Uiso 1 1 calc R U
C58 C 0.2536(3) 0.6063(2) -0.01827(16) 0.0153(10) Uani 1 1 d . .
C59 C 0.2132(3) 0.5603(2) -0.05132(18) 0.0237(12) Uani 1 1 d . .
H59 H 0.1564 0.5726 -0.0710 0.028 Uiso 1 1 calc R U
C60 C 0.2561(4) 0.4969(2) -0.05526(19) 0.0292(13) Uani 1 1 d . .
H60 H 0.2284 0.4656 -0.0777 0.035 Uiso 1 1 calc R U
C61 C 0.3382(4) 0.4788(3) -0.0270(2) 0.0317(14) Uani 1 1 d . .
H61 H 0.3672 0.4352 -0.0300 0.038 Uiso 1 1 calc R U
C62 C 0.3784(4) 0.5233(2) 0.00550(18) 0.0277(13) Uani 1 1 d . .
H62 H 0.4354 0.5107 0.0250 0.033 Uiso 1 1 calc R U
C63 C 0.3354(3) 0.5876(2) 0.01002(17) 0.0199(11) Uani 1 1 d . .
H63 H 0.3630 0.6183 0.0328 0.024 Uiso 1 1 calc R U
C64 C 0.0705(3) 0.6732(2) -0.02186(16) 0.0173(11) Uani 1 1 d . .
C65 C 0.0331(4) 0.6210(3) 0.00285(19) 0.0328(14) Uani 1 1 d . .
H65 H 0.0766 0.5952 0.0236 0.039 Uiso 1 1 calc R U
C66 C -0.0657(4) 0.6057(3) -0.0020(2) 0.0370(15) Uani 1 1 d . .
H66 H -0.0896 0.5692 0.0148 0.044 Uiso 1 1 calc R U
C67 C -0.1295(3) 0.6438(3) -0.03129(18) 0.0257(12) Uani 1 1 d . .
H67 H -0.1976 0.6336 -0.0345 0.031 Uiso 1 1 calc R U
C68 C -0.0954(3) 0.6959(2) -0.05577(19) 0.0280(13) Uani 1 1 d . .
H68 H -0.1395 0.7220 -0.0760 0.034 Uiso 1 1 calc R U
C69 C 0.0046(3) 0.7107(2) -0.05081(18) 0.0248(12) Uani 1 1 d . .
H69 H 0.0280 0.7474 -0.0677 0.030 Uiso 1 1 calc R U
C70 C 0.3968(3) 0.6958(2) -0.07296(17) 0.0192(11) Uani 1 1 d . .
H70A H 0.4589 0.7111 -0.0828 0.029 Uiso 1 1 calc R U
H70B H 0.3697 0.6583 -0.0925 0.029 Uiso 1 1 calc R U
H70C H 0.4082 0.6799 -0.0415 0.029 Uiso 1 1 calc R U
C71 C 0.5133(3) 0.7671(2) 0.02500(17) 0.0163(10) Uani 1 1 d . .
C72 C 0.5864(3) 0.7816(2) -0.00167(18) 0.0220(12) Uani 1 1 d . .
H72 H 0.5735 0.8114 -0.0270 0.026 Uiso 1 1 calc R U
C73 C 0.6783(3) 0.7530(2) 0.00819(18) 0.0229(11) Uani 1 1 d . .
H73 H 0.7278 0.7622 -0.0108 0.028 Uiso 1 1 calc R U
C74 C 0.6987(3) 0.7109(2) 0.04561(19) 0.0260(12) Uani 1 1 d . .
H74 H 0.7624 0.6919 0.0525 0.031 Uiso 1 1 calc R U
C75 C 0.6275(3) 0.6964(2) 0.07276(18) 0.0254(12) Uani 1 1 d . .
H75 H 0.6415 0.6680 0.0987 0.030 Uiso 1 1 calc R U
C76 C 0.5339(3) 0.7239(2) 0.06183(17) 0.0218(11) Uani 1 1 d . .
H76 H 0.4836 0.7128 0.0800 0.026 Uiso 1 1 calc R U
C77 C 0.4203(3) 0.8950(2) 0.03184(17) 0.0193(11) Uani 1 1 d . .
C78 C 0.4886(3) 0.9088(2) 0.06867(18) 0.0237(12) Uani 1 1 d . .
H78 H 0.5260 0.8722 0.0830 0.028 Uiso 1 1 calc R U
C79 C 0.5038(4) 0.9749(2) 0.08532(19) 0.0309(13) Uani 1 1 d . .
H79 H 0.5510 0.9833 0.1107 0.037 Uiso 1 1 calc R U
C80 C 0.4497(4) 1.0286(2) 0.0646(2) 0.0329(14) Uani 1 1 d . .
H80 H 0.4587 1.0737 0.0763 0.039 Uiso 1 1 calc R U
C81 C 0.3827(4) 1.0164(2) 0.0272(2) 0.0309(13) Uani 1 1 d . .
H81 H 0.3466 1.0533 0.0127 0.037 Uiso 1 1 calc R U
C82 C 0.3679(3) 0.9502(2) 0.01076(18) 0.0248(12) Uani 1 1 d . .
H82 H 0.3218 0.9423 -0.0151 0.030 Uiso 1 1 calc R U
C83 C 1.3594(4) 0.5979(3) -0.1976(2) 0.0379(15) Uani 1 1 d . .
H83A H 1.4145 0.5674 -0.2028 0.045 Uiso 1 1 calc R U
H83B H 1.3863 0.6436 -0.1888 0.045 Uiso 1 1 calc R U
C84 C 1.2885(4) 0.6032(3) -0.2399(2) 0.0463(17) Uani 1 1 d . .
H84A H 1.3079 0.5724 -0.2638 0.056 Uiso 1 1 calc R U
H84B H 1.2855 0.6507 -0.2516 0.056 Uiso 1 1 calc R U
C85 C 1.2078(4) 0.5895(3) -0.17492(19) 0.0320(13) Uani 1 1 d . .
H85A H 1.1961 0.6374 -0.1659 0.038 Uiso 1 1 calc R U
H85B H 1.1639 0.5589 -0.1600 0.038 Uiso 1 1 calc R U
C86 C 1.1907(4) 0.5818(3) -0.2257(2) 0.0374(15) Uani 1 1 d . .
H86A H 1.1373 0.6122 -0.2391 0.045 Uiso 1 1 calc R U
H86B H 1.1747 0.5339 -0.2345 0.045 Uiso 1 1 calc R U
C87 C 0.6551(4) 0.7189(2) -0.14062(19) 0.0258(12) Uani 1 1 d . .
C88 C 0.1887(9) 1.1227(6) -0.0999(4) 0.135(4) Uani 1 1 d . .
H88A H 0.2315 1.1629 -0.0927 0.162 Uiso 1 1 calc R U
H88B H 0.1470 1.1158 -0.0753 0.162 Uiso 1 1 calc R U
C89 C 0.2413(9) 1.0666(6) -0.1065(4) 0.153(5) Uani 1 1 d . .
H89A H 0.2007 1.0246 -0.1074 0.184 Uiso 1 1 calc R U
H89B H 0.2980 1.0617 -0.0829 0.184 Uiso 1 1 calc R U
C90 C 0.2759(6) 1.0845(5) -0.1564(4) 0.136(5) Uani 1 1 d . .
H90A H 0.3117 1.1284 -0.1571 0.163 Uiso 1 1 calc R U
H90B H 0.3128 1.0469 -0.1690 0.163 Uiso 1 1 calc R U
C91 C 0.1756(5) 1.0886(4) -0.1760(3) 0.079(3) Uani 1 1 d . .
H91A H 0.1457 1.0425 -0.1785 0.094 Uiso 1 1 calc R U
H91B H 0.1711 1.1093 -0.2066 0.094 Uiso 1 1 calc R U

loop_
_atom_site_aniso_label
_atom_site_aniso_U_11
_atom_site_aniso_U_22
_atom_site_aniso_U_33
_atom_site_aniso_U_23
_atom_site_aniso_U_13
_atom_site_aniso_U_12
Cu1 0.0143(3) 0.0127(3) 0.0157(3) 0.0001(2) 0.0006(2) 0.0002(2)
S1 0.0186(6) 0.0175(6) 0.0234(8) -0.0006(5) 0.0024(5) -0.0009(5)
P1 0.0179(6) 0.0142(6) 0.0184(8) 0.0013(5) 0.0037(5) 0.0024(5)
P2 0.0207(7) 0.0238(7) 0.0348(10) -0.0034(6) 0.0032(6) 0.0017(5)
P3 0.0143(6) 0.0121(6) 0.0172(7) 0.0011(5) -0.0006(5) 0.0000(5)
P4 0.0137(6) 0.0139(6) 0.0164(7) -0.0005(5) 0.0010(5) -0.0006(5)
P5 0.0217(6) 0.0220(7) 0.0198(8) 0.0020(6) 0.0027(6) 0.0033(5)
P6 0.0132(6) 0.0150(6) 0.0149(7) -0.0012(5) 0.0014(5) -0.0004(5)
F1 0.0368(17) 0.0206(15) 0.040(2) 0.0021(14) -0.0078(15) 0.0028(13)
F2 0.0486(19) 0.0288(17) 0.036(2) -0.0059(15) -0.0154(16) -0.0091(14)
F3 0.050(2) 0.0402(19) 0.078(3) -0.0189(19) 0.037(2) 0.0044(16)
O1 0.035(2) 0.051(2) 0.035(3) 0.006(2) -0.0020(19) -0.0077(19)
O2 0.0241(19) 0.0253(19) 0.046(3) -0.0056(17) -0.0059(18) -0.0067(15)
O3 0.056(3) 0.032(2) 0.027(3) 0.0084(18) 0.007(2) -0.0128(18)
O4 0.0245(18) 0.0185(17) 0.035(2) 0.0022(16) 0.0084(16) 0.0019(14)
O5 0.053(3) 0.076(3) 0.108(5) -0.004(3) 0.019(3) 0.009(3)
C1 0.028(3) 0.011(2) 0.015(3) 0.003(2) 0.002(2) 0.0035(19)
C2 0.029(3) 0.015(2) 0.019(3) 0.001(2) 0.004(2) 0.000(2)
C3 0.033(3) 0.019(3) 0.026(3) -0.001(2) 0.003(2) -0.003(2)
C4 0.042(3) 0.015(3) 0.025(3) 0.001(2) 0.005(3) 0.000(2)
C5 0.036(3) 0.022(3) 0.030(4) -0.002(2) 0.015(3) 0.008(2)
C6 0.031(3) 0.013(2) 0.031(4) 0.004(2) 0.006(2) 0.004(2)
C7 0.025(3) 0.016(2) 0.014(3) 0.002(2) 0.003(2) 0.005(2)
C8 0.024(3) 0.053(4) 0.036(4) 0.018(3) -0.002(3) -0.002(3)
C9 0.041(4) 0.060(4) 0.046(5) 0.033(3) -0.005(3) -0.004(3)
C10 0.034(3) 0.035(3) 0.022(3) 0.003(3) -0.007(3) 0.012(3)
C11 0.023(3) 0.032(3) 0.038(4) 0.001(3) -0.009(3) -0.001(2)
C12 0.031(3) 0.019(3) 0.031(4) 0.003(2) -0.001(3) -0.005(2)
C13 0.015(2) 0.014(2) 0.024(3) 0.005(2) 0.001(2) 0.0032(18)
C14 0.019(2) 0.020(3) 0.024(3) 0.002(2) 0.007(2) 0.003(2)
C15 0.022(2) 0.018(2) 0.025(3) 0.002(2) 0.008(2) 0.003(2)
C16 0.019(2) 0.024(3) 0.026(3) 0.000(2) 0.003(2) -0.006(2)
C17 0.026(3) 0.030(3) 0.036(4) -0.001(3) 0.003(3) -0.004(2)
C18 0.027(3) 0.034(3) 0.045(4) 0.003(3) -0.005(3) -0.007(2)
C19 0.025(3) 0.020(3) 0.072(5) 0.004(3) 0.000(3) 0.003(2)
C20 0.029(3) 0.021(3) 0.059(5) -0.009(3) 0.008(3) -0.004(2)
C21 0.026(3) 0.028(3) 0.029(4) -0.006(3) 0.007(2) -0.003(2)
C22 0.020(3) 0.027(3) 0.031(4) -0.004(2) 0.002(2) -0.001(2)
C23 0.037(4) 0.040(4) 0.103(7) -0.002(4) 0.026(4) 0.004(3)
C24 0.037(4) 0.059(4) 0.092(7) -0.015(4) 0.026(4) 0.006(3)
C25 0.025(3) 0.072(5) 0.037(4) 0.000(3) 0.011(3) 0.004(3)
C26 0.029(3) 0.047(4) 0.063(5) 0.013(3) 0.017(3) 0.000(3)
C27 0.034(3) 0.031(3) 0.051(4) 0.001(3) 0.016(3) 0.004(3)
C28 0.019(2) 0.013(2) 0.020(3) 0.000(2) 0.002(2) -0.0009(19)
C29 0.016(2) 0.016(2) 0.020(3) 0.002(2) 0.001(2) -0.0033(19)
C30 0.019(2) 0.020(3) 0.022(3) 0.000(2) 0.004(2) 0.0022(19)
C31 0.026(3) 0.020(3) 0.025(3) -0.001(2) 0.005(2) -0.004(2)
C32 0.018(2) 0.028(3) 0.025(3) -0.006(2) -0.002(2) -0.002(2)
C33 0.026(3) 0.030(3) 0.016(3) -0.001(2) -0.002(2) 0.002(2)
C34 0.020(2) 0.018(2) 0.018(3) 0.002(2) 0.000(2) -0.0013(19)
C35 0.018(2) 0.019(2) 0.013(3) 0.003(2) 0.003(2) 0.0062(19)
C36 0.026(3) 0.018(2) 0.019(3) 0.004(2) 0.003(2) -0.001(2)
C37 0.020(3) 0.029(3) 0.026(3) 0.010(2) 0.006(2) 0.007(2)
C38 0.038(3) 0.018(3) 0.030(4) 0.002(2) 0.004(3) 0.008(2)
C39 0.034(3) 0.013(2) 0.028(3) -0.002(2) 0.004(2) 0.002(2)
C40 0.019(2) 0.018(2) 0.021(3) 0.001(2) 0.002(2) 0.0032(19)
C41 0.024(3) 0.022(3) 0.023(3) -0.004(2) 0.003(2) 0.001(2)
C42 0.019(2) 0.019(2) 0.014(3) 0.001(2) 0.002(2) -0.0024(19)
C43 0.016(2) 0.016(2) 0.019(3) 0.006(2) 0.001(2) -0.0007(19)
C44 0.019(2) 0.020(2) 0.013(3) 0.000(2) 0.002(2) 0.0008(19)
C45 0.020(2) 0.024(3) 0.030(3) 0.009(2) 0.005(2) 0.002(2)
C46 0.023(3) 0.033(3) 0.023(3) 0.002(2) 0.004(2) 0.002(2)
C47 0.029(3) 0.032(3) 0.037(4) -0.002(3) 0.001(3) -0.002(2)
C48 0.024(3) 0.040(3) 0.048(4) 0.011(3) 0.001(3) -0.005(2)
C49 0.020(3) 0.045(4) 0.048(4) 0.007(3) 0.011(3) 0.011(2)
C50 0.032(3) 0.021(3) 0.032(4) 0.004(2) 0.007(3) 0.006(2)
C51 0.023(3) 0.015(2) 0.016(3) -0.003(2) 0.004(2) 0.0032(19)
C52 0.023(3) 0.021(3) 0.025(3) 0.002(2) 0.003(2) 0.004(2)
C53 0.030(3) 0.025(3) 0.017(3) 0.003(2) 0.004(2) 0.005(2)
C54 0.038(3) 0.023(3) 0.023(3) 0.003(2) 0.009(3) 0.003(2)
C55 0.022(3) 0.020(3) 0.029(3) -0.002(2) 0.006(2) -0.001(2)
C56 0.022(3) 0.015(2) 0.026(3) 0.001(2) 0.004(2) 0.001(2)
C57 0.019(2) 0.016(2) 0.019(3) 0.000(2) 0.000(2) -0.0032(19)
C58 0.016(2) 0.015(2) 0.016(3) 0.003(2) 0.005(2) -0.0013(18)
C59 0.019(2) 0.022(3) 0.030(3) -0.005(2) 0.003(2) -0.003(2)
C60 0.035(3) 0.021(3) 0.032(4) -0.011(2) 0.008(3) -0.007(2)
C61 0.034(3) 0.021(3) 0.042(4) -0.003(3) 0.014(3) 0.008(2)
C62 0.031(3) 0.028(3) 0.025(3) 0.004(2) 0.007(2) 0.009(2)
C63 0.023(2) 0.022(3) 0.017(3) -0.003(2) 0.007(2) 0.001(2)
C64 0.016(2) 0.021(2) 0.014(3) -0.007(2) 0.000(2) -0.0004(19)
C65 0.023(3) 0.047(3) 0.029(4) 0.017(3) 0.006(2) -0.004(2)
C66 0.024(3) 0.048(4) 0.038(4) 0.013(3) 0.004(3) -0.008(3)
C67 0.014(2) 0.037(3) 0.029(3) -0.007(3) 0.011(2) -0.003(2)
C68 0.018(2) 0.022(3) 0.042(4) -0.004(3) -0.005(2) 0.006(2)
C69 0.019(2) 0.021(3) 0.033(4) -0.003(2) -0.001(2) -0.004(2)
C70 0.018(2) 0.021(2) 0.019(3) 0.001(2) 0.004(2) 0.000(2)
C71 0.015(2) 0.014(2) 0.019(3) -0.002(2) -0.002(2) 0.0002(18)
C72 0.018(2) 0.021(3) 0.026(3) 0.005(2) 0.000(2) 0.002(2)
C73 0.015(2) 0.024(3) 0.031(3) -0.003(2) 0.009(2) 0.002(2)
C74 0.018(2) 0.026(3) 0.033(4) 0.000(2) -0.001(2) 0.007(2)
C75 0.024(3) 0.026(3) 0.025(3) 0.005(2) 0.001(2) 0.005(2)
C76 0.019(2) 0.026(3) 0.021(3) -0.003(2) 0.006(2) -0.002(2)
C77 0.021(2) 0.014(2) 0.023(3) -0.001(2) 0.008(2) -0.0044(19)
C78 0.024(3) 0.019(3) 0.029(3) 0.001(2) 0.006(2) -0.004(2)
C79 0.032(3) 0.027(3) 0.034(4) -0.008(3) 0.003(3) -0.011(2)
C80 0.051(4) 0.018(3) 0.034(4) -0.009(3) 0.022(3) -0.009(3)
C81 0.037(3) 0.018(3) 0.039(4) -0.002(2) 0.010(3) 0.003(2)
C82 0.026(3) 0.020(3) 0.029(3) -0.001(2) 0.005(2) 0.002(2)
C83 0.031(3) 0.048(4) 0.034(4) 0.012(3) 0.004(3) -0.010(3)
C84 0.036(3) 0.069(4) 0.033(4) 0.008(3) 0.002(3) -0.015(3)
C85 0.038(3) 0.027(3) 0.032(4) 0.001(3) 0.008(3) 0.001(2)
C86 0.031(3) 0.047(4) 0.033(4) 0.007(3) 0.001(3) -0.007(3)
C87 0.026(3) 0.024(3) 0.027(3) -0.005(2) 0.001(2) 0.003(2)
C88 0.159(11) 0.153(10) 0.091(9) -0.063(8) 0.013(8) 0.027(9)
C89 0.146(11) 0.186(12) 0.145(13) 0.037(10) 0.090(9) 0.091(9)
C90 0.053(6) 0.133(9) 0.228(15) -0.074(9) 0.039(7) 0.022(6)
C91 0.061(5) 0.088(6) 0.082(7) -0.056(5) -0.007(5) 0.020(4)

loop_
_atom_type_symbol
_atom_type_description
_atom_type_scat_dispersion_real
_atom_type_scat_dispersion_imag
_atom_type_scat_source
C C 0.0033 0.0016 'International Tables Vol C Tables 4.2.6.8 and 6.1.1.4'
H H 0.0000 0.0000 'International Tables Vol C Tables 4.2.6.8 and 6.1.1.4'
O O 0.0106 0.0060 'International Tables Vol C Tables 4.2.6.8 and 6.1.1.4'
F F 0.0171 0.0103 'International Tables Vol C Tables 4.2.6.8 and 6.1.1.4'
P P 0.1023 0.0942 'International Tables Vol C Tables 4.2.6.8 and 6.1.1.4'
S S 0.1246 0.1234 'International Tables Vol C Tables 4.2.6.8 and 6.1.1.4'
Cu Cu 0.3201 1.2651 'International Tables Vol C Tables 4.2.6.8 and 6.1.1.4'

loop_
_geom_angle_atom_site_label_1
_geom_angle_atom_site_label_2
_geom_angle_atom_site_label_3
_geom_angle
P6 Cu1 P4 96.88(5)
P6 Cu1 P1 108.49(5)
P4 Cu1 P1 117.50(5)
P6 Cu1 P3 114.41(5)
P4 Cu1 P3 123.88(5)
P1 Cu1 P3 95.96(5)
O3 S1 O2 116.2(2)
O3 S1 O4 114.6(2)
O2 S1 O4 114.8(2)
O3 S1 C87 104.3(2)
O2 S1 C87 102.5(2)
O4 S1 C87 101.6(2)
C7 P1 C1 99.9(2)
C7 P1 C13 101.7(2)
C1 P1 C13 104.2(2)
C7 P1 Cu1 115.40(16)
C1 P1 Cu1 125.11(16)
C13 P1 Cu1 107.80(14)
C15 P2 C16 102.6(2)
C15 P2 C22 99.2(2)
C16 P2 C22 101.5(2)
C29 P3 C35 101.3(2)
C29 P3 C28 106.1(2)
C35 P3 C28 99.5(2)
C29 P3 Cu1 113.80(15)
C35 P3 Cu1 123.86(16)
C28 P3 Cu1 110.24(15)
C77 P4 C71 100.8(2)
C77 P4 C42 100.2(2)
C71 P4 C42 105.7(2)
C77 P4 Cu1 116.59(16)
C71 P4 Cu1 118.07(16)
C42 P4 Cu1 113.13(15)
C45 P5 C51 104.0(2)
C45 P5 C44 103.5(2)
C51 P5 C44 101.5(2)
C58 P6 C64 101.0(2)
C58 P6 C57 103.6(2)
C64 P6 C57 101.1(2)
C58 P6 Cu1 116.33(15)
C64 P6 Cu1 120.10(16)
C57 P6 Cu1 112.33(15)
C83 O1 C85 105.7(4)
C91 O5 C88 104.0(6)
C2 C1 C6 118.4(4)
C2 C1 P1 121.0(4)
C6 C1 P1 120.6(4)
C1 C2 C3 121.3(5)
C1 C2 H2 119.3
C3 C2 H2 119.3
C4 C3 C2 119.9(5)
C4 C3 H3 120.1
C2 C3 H3 120.1
C3 C4 C5 120.0(5)
C3 C4 H4 120.0
C5 C4 H4 120.0
C4 C5 C6 119.8(5)
C4 C5 H5 120.1
C6 C5 H5 120.1
C1 C6 C5 120.6(5)
C1 C6 H6 119.7
C5 C6 H6 119.7
C12 C7 C8 117.8(4)
C12 C7 P1 125.3(4)
C8 C7 P1 116.9(4)
C7 C8 C9 120.8(5)
C7 C8 H8 119.6
C9 C8 H8 119.6
C10 C9 C8 120.2(5)
C10 C9 H9 119.9
C8 C9 H9 119.9
C9 C10 C11 119.7(5)
C9 C10 H10 120.2
C11 C10 H10 120.2
C10 C11 C12 120.3(5)
C10 C11 H11 119.8
C12 C11 H11 119.8
C7 C12 C11 121.2(5)
C7 C12 H12 119.4
C11 C12 H12 119.4
C14 C13 P1 120.1(3)
C14 C13 H13A 107.3
P1 C13 H13A 107.3
C14 C13 H13B 107.3
P1 C13 H13B 107.3
H13A C13 H13B 106.9
C28 C14 C13 113.1(4)
C28 C14 C15 108.3(4)
C13 C14 C15 108.0(4)
C28 C14 C41 109.9(4)
C13 C14 C41 111.4(4)
C15 C14 C41 105.9(4)
C14 C15 P2 119.0(4)
C14 C15 H15A 107.6
P2 C15 H15A 107.6
C14 C15 H15B 107.6
P2 C15 H15B 107.6
H15A C15 H15B 107.0
C21 C16 C17 117.4(5)
C21 C16 P2 118.5(4)
C17 C16 P2 124.1(4)
C18 C17 C16 121.5(6)
C18 C17 H17 119.2
C16 C17 H17 119.2
C17 C18 C19 119.6(6)
C17 C18 H18 120.2
C19 C18 H18 120.2
C20 C19 C18 120.2(5)
C20 C19 H19 119.9
C18 C19 H19 119.9
C19 C20 C21 119.3(6)
C19 C20 H20 120.4
C21 C20 H20 120.4
C20 C21 C16 122.0(6)
C20 C21 H21 119.0
C16 C21 H21 119.0
C27 C22 C23 117.6(5)
C27 C22 P2 122.0(4)
C23 C22 P2 119.8(4)
C24 C23 C22 120.3(6)
C24 C23 H23 119.8
C22 C23 H23 119.8
C23 C24 C25 120.4(6)
C23 C24 H24 119.8
C25 C24 H24 119.8
C26 C25 C24 119.2(6)
C26 C25 H25 120.4
C24 C25 H25 120.4
C25 C26 C27 119.7(5)
C25 C26 H26 120.1
C27 C26 H26 120.1
C22 C27 C26 122.4(5)
C22 C27 H27 118.8
C26 C27 H27 118.8
C14 C28 P3 121.1(3)
C14 C28 H28A 107.1
P3 C28 H28A 107.1
C14 C28 H28B 107.1
P3 C28 H28B 107.1
H28A C28 H28B 106.8
C30 C29 C34 118.6(4)
C30 C29 P3 118.2(4)
C34 C29 P3 123.2(3)
C29 C30 C31 121.2(5)
C29 C30 H30 119.4
C31 C30 H30 119.4
C32 C31 C30 119.7(5)
C32 C31 H31 120.2
C30 C31 H31 120.2
C31 C32 C33 120.1(4)
C31 C32 H32 120.0
C33 C32 H32 120.0
C34 C33 C32 119.6(5)
C34 C33 H33 120.2
C32 C33 H33 120.2
C33 C34 C29 120.8(4)
C33 C34 H34 119.6
C29 C34 H34 119.6
C36 C35 C40 118.3(4)
C36 C35 P3 119.9(3)
C40 C35 P3 121.7(3)
C37 C36 C35 120.9(4)
C37 C36 H36 119.6
C35 C36 H36 119.6
C38 C37 C36 120.3(4)
C38 C37 H37 119.9
C36 C37 H37 119.9
C37 C38 C39 119.6(4)
C37 C38 H38 120.2
C39 C38 H38 120.2
C38 C39 C40 120.3(4)
C38 C39 H39 119.9
C40 C39 H39 119.9
C39 C40 C35 120.6(4)
C39 C40 H40 119.7
C35 C40 H40 119.7
C14 C41 H41A 109.5
C14 C41 H41B 109.5
H41A C41 H41B 109.5
C14 C41 H41C 109.5
H41A C41 H41C 109.5
H41B C41 H41C 109.5
C43 C42 P4 122.0(3)
C43 C42 H42A 106.8
P4 C42 H42A 106.8
C43 C42 H42B 106.8
P4 C42 H42B 106.8
H42A C42 H42B 106.7
C70 C43 C42 111.1(3)
C70 C43 C57 112.6(4)
C42 C43 C57 112.0(4)
C70 C43 C44 106.0(4)
C42 C43 C44 107.0(3)
C57 C43 C44 107.7(3)
C43 C44 P5 115.8(3)
C43 C44 H44A 108.3
P5 C44 H44A 108.3
C43 C44 H44B 108.3
P5 C44 H44B 108.3
H44A C44 H44B 107.4
C46 C45 C50 118.5(5)
C46 C45 P5 124.5(4)
C50 C45 P5 117.0(4)
C45 C46 C47 121.2(5)
C45 C46 H46 119.4
C47 C46 H46 119.4
C46 C47 C48 119.7(5)
C46 C47 H47 120.2
C48 C47 H47 120.2
C47 C48 C49 120.2(5)
C47 C48 H48 119.9
C49 C48 H48 119.9
C50 C49 C48 119.1(5)
C50 C49 H49 120.5
C48 C49 H49 120.5
C49 C50 C45 121.3(5)
C49 C50 H50 119.3
C45 C50 H50 119.3
C56 C51 C52 118.1(5)
C56 C51 P5 120.2(4)
C52 C51 P5 120.9(4)
C53 C52 C51 120.1(5)
C53 C52 H52 119.9
C51 C52 H52 119.9
C54 C53 C52 121.1(5)
C54 C53 H53 119.5
C52 C53 H53 119.5
C53 C54 C55 118.8(5)
C53 C54 H54 120.6
C55 C54 H54 120.6
C56 C55 C54 120.2(5)
C56 C55 H55 119.9
C54 C55 H55 119.9
C55 C56 C51 121.7(5)
C55 C56 H56 119.2
C51 C56 H56 119.2
C43 C57 P6 120.2(3)
C43 C57 H57A 107.3
P6 C57 H57A 107.3
C43 C57 H57B 107.3
P6 C57 H57B 107.3
H57A C57 H57B 106.9
C63 C58 C59 119.3(4)
C63 C58 P6 119.2(3)
C59 C58 P6 121.5(3)
C60 C59 C58 119.8(4)
C60 C59 H59 120.1
C58 C59 H59 120.1
C61 C60 C59 120.4(5)
C61 C60 H60 119.8
C59 C60 H60 119.8
C62 C61 C60 120.3(5)
C62 C61 H61 119.8
C60 C61 H61 119.8
C61 C62 C63 119.8(5)
C61 C62 H62 120.1
C63 C62 H62 120.1
C58 C63 C62 120.4(4)
C58 C63 H63 119.8
C62 C63 H63 119.8
C69 C64 C65 117.5(4)
C69 C64 P6 123.3(4)
C65 C64 P6 119.2(4)
C66 C65 C64 121.6(5)
C66 C65 H65 119.2
C64 C65 H65 119.2
C67 C66 C65 119.7(5)
C67 C66 H66 120.2
C65 C66 H66 120.2
C68 C67 C66 120.4(5)
C68 C67 H67 119.8
C66 C67 H67 119.8
C67 C68 C69 119.6(5)
C67 C68 H68 120.2
C69 C68 H68 120.2
C64 C69 C68 121.4(5)
C64 C69 H69 119.3
C68 C69 H69 119.3
C43 C70 H70A 109.5
C43 C70 H70B 109.5
H70A C70 H70B 109.5
C43 C70 H70C 109.5
H70A C70 H70C 109.5
H70B C70 H70C 109.5
C72 C71 C76 118.9(4)
C72 C71 P4 123.0(4)
C76 C71 P4 118.0(4)
C71 C72 C73 120.3(5)
C71 C72 H72 119.8
C73 C72 H72 119.8
C72 C73 C74 120.4(5)
C72 C73 H73 119.8
C74 C73 H73 119.8
C75 C74 C73 120.3(4)
C75 C74 H74 119.9
C73 C74 H74 119.9
C74 C75 C76 119.1(5)
C74 C75 H75 120.5
C76 C75 H75 120.5
C71 C76 C75 121.1(5)
C71 C76 H76 119.5
C75 C76 H76 119.5
C78 C77 C82 117.9(4)
C78 C77 P4 119.8(4)
C82 C77 P4 121.9(4)
C77 C78 C79 121.5(5)
C77 C78 H78 119.2
C79 C78 H78 119.2
C80 C79 C78 119.6(5)
C80 C79 H79 120.2
C78 C79 H79 120.2
C81 C80 C79 120.0(5)
C81 C80 H80 120.0
C79 C80 H80 120.0
C80 C81 C82 120.1(5)
C80 C81 H81 120.0
C82 C81 H81 120.0
C81 C82 C77 120.9(5)
C81 C82 H82 119.6
C77 C82 H82 119.6
O1 C83 C84 107.7(4)
O1 C83 H83A 110.2
C84 C83 H83A 110.2
O1 C83 H83B 110.2
C84 C83 H83B 110.2
H83A C83 H83B 108.5
C83 C84 C86 105.0(5)
C83 C84 H84A 110.7
C86 C84 H84A 110.7
C83 C84 H84B 110.7
C86 C84 H84B 110.7
H84A C84 H84B 108.8
O1 C85 C86 104.9(4)
O1 C85 H85A 110.8
C86 C85 H85A 110.8
O1 C85 H85B 110.8
C86 C85 H85B 110.8
H85A C85 H85B 108.8
C85 C86 C84 102.2(4)
C85 C86 H86A 111.3
C84 C86 H86A 111.3
C85 C86 H86B 111.3
C84 C86 H86B 111.3
H86A C86 H86B 109.2
F3 C87 F1 106.7(4)
F3 C87 F2 107.3(4)
F1 C87 F2 106.9(4)
F3 C87 S1 112.1(4)
F1 C87 S1 111.6(4)
F2 C87 S1 111.9(3)
C89 C88 O5 102.0(9)
C89 C88 H88A 111.4
O5 C88 H88A 111.4
C89 C88 H88B 111.4
O5 C88 H88B 111.4
H88A C88 H88B 109.2
C88 C89 C90 100.1(9)
C88 C89 H89A 111.8
C90 C89 H89A 111.8
C88 C89 H89B 111.8
C90 C89 H89B 111.8
H89A C89 H89B 109.5
C91 C90 C89 90.7(8)
C91 C90 H90A 113.5
C89 C90 H90A 113.5
C91 C90 H90B 113.5
C89 C90 H90B 113.5
H90A C90 H90B 110.8
C90 C91 O5 106.2(6)
C90 C91 H91A 110.5
O5 C91 H91A 110.5
C90 C91 H91B 110.5
O5 C91 H91B 110.5
H91A C91 H91B 108.7

loop_
_geom_bond_atom_site_label_1
_geom_bond_atom_site_label_2
_geom_bond_distance
Cu1 P6 2.3091(13)
Cu1 P4 2.3131(13)
Cu1 P1 2.3204(13)
Cu1 P3 2.3285(14)
S1 O3 1.432(4)
S1 O2 1.433(3)
S1 O4 1.441(3)
S1 C87 1.822(5)
P1 C7 1.835(5)
P1 C1 1.838(5)
P1 C13 1.839(5)
P2 C15 1.831(5)
P2 C16 1.834(5)
P2 C22 1.836(5)
P3 C29 1.827(5)
P3 C35 1.839(4)
P3 C28 1.842(5)
P4 C77 1.831(4)
P4 C71 1.831(4)
P4 C42 1.832(5)
P5 C45 1.835(5)
P5 C51 1.835(5)
P5 C44 1.848(4)
P6 C58 1.829(4)
P6 C64 1.831(4)
P6 C57 1.843(5)
F1 C87 1.329(6)
F2 C87 1.335(5)
F3 C87 1.326(6)
O1 C83 1.415(6)
O1 C85 1.430(6)
O5 C91 1.434(8)
O5 C88 1.533(10)
C1 C2 1.380(6)
C1 C6 1.393(7)
C2 C3 1.391(6)
C2 H2 0.9500
C3 C4 1.375(7)
C3 H3 0.9500
C4 C5 1.384(7)
C4 H4 0.9500
C5 C6 1.396(7)
C5 H5 0.9500
C6 H6 0.9500
C7 C12 1.375(6)
C7 C8 1.386(7)
C8 C9 1.391(7)
C8 H8 0.9500
C9 C10 1.365(7)
C9 H9 0.9500
C10 C11 1.367(7)
C10 H10 0.9500
C11 C12 1.385(7)
C11 H11 0.9500
C12 H12 0.9500
C13 C14 1.537(6)
C13 H13A 0.9900
C13 H13B 0.9900
C14 C28 1.529(6)
C14 C15 1.543(6)
C14 C41 1.546(6)
C15 H15A 0.9900
C15 H15B 0.9900
C16 C21 1.385(7)
C16 C17 1.388(7)
C17 C18 1.374(7)
C17 H17 0.9500
C18 C19 1.386(8)
C18 H18 0.9500
C19 C20 1.372(8)
C19 H19 0.9500
C20 C21 1.380(7)
C20 H20 0.9500
C21 H21 0.9500
C22 C27 1.357(7)
C22 C23 1.398(7)
C23 C24 1.374(9)
C23 H23 0.9500
C24 C25 1.391(8)
C24 H24 0.9500
C25 C26 1.358(8)
C25 H25 0.9500
C26 C27 1.383(8)
C26 H26 0.9500
C27 H27 0.9500
C28 H28A 0.9900
C28 H28B 0.9900
C29 C30 1.381(6)
C29 C34 1.394(6)
C30 C31 1.385(6)
C30 H30 0.9500
C31 C32 1.383(7)
C31 H31 0.9500
C32 C33 1.392(6)
C32 H32 0.9500
C33 C34 1.384(6)
C33 H33 0.9500
C34 H34 0.9500
C35 C36 1.392(6)
C35 C40 1.393(6)
C36 C37 1.386(6)
C36 H36 0.9500
C37 C38 1.378(6)
C37 H37 0.9500
C38 C39 1.383(7)
C38 H38 0.9500
C39 C40 1.390(6)
C39 H39 0.9500
C40 H40 0.9500
C41 H41A 0.9800
C41 H41B 0.9800
C41 H41C 0.9800
C42 C43 1.536(6)
C42 H42A 0.9900
C42 H42B 0.9900
C43 C70 1.534(6)
C43 C57 1.545(6)
C43 C44 1.564(6)
C44 H44A 0.9900
C44 H44B 0.9900
C45 C46 1.376(7)
C45 C50 1.386(7)
C46 C47 1.380(6)
C46 H46 0.9500
C47 C48 1.381(7)
C47 H47 0.9500
C48 C49 1.384(8)
C48 H48 0.9500
C49 C50 1.384(7)
C49 H49 0.9500
C50 H50 0.9500
C51 C56 1.389(6)
C51 C52 1.401(6)
C52 C53 1.392(7)
C52 H52 0.9500
C53 C54 1.385(6)
C53 H53 0.9500
C54 C55 1.389(7)
C54 H54 0.9500
C55 C56 1.381(7)
C55 H55 0.9500
C56 H56 0.9500
C57 H57A 0.9900
C57 H57B 0.9900
C58 C63 1.371(6)
C58 C59 1.396(6)
C59 C60 1.383(6)
C59 H59 0.9500
C60 C61 1.371(7)
C60 H60 0.9500
C61 C62 1.366(7)
C61 H61 0.9500
C62 C63 1.400(6)
C62 H62 0.9500
C63 H63 0.9500
C64 C69 1.384(6)
C64 C65 1.388(7)
C65 C66 1.382(7)
C65 H65 0.9500
C66 C67 1.377(7)
C66 H66 0.9500
C67 C68 1.366(7)
C67 H67 0.9500
C68 C69 1.395(6)
C68 H68 0.9500
C69 H69 0.9500
C70 H70A 0.9800
C70 H70B 0.9800
C70 H70C 0.9800
C71 C72 1.379(7)
C71 C76 1.383(6)
C72 C73 1.381(6)
C72 H72 0.9500
C73 C74 1.384(7)
C73 H73 0.9500
C74 C75 1.367(7)
C74 H74 0.9500
C75 C76 1.397(6)
C75 H75 0.9500
C76 H76 0.9500
C77 C78 1.381(6)
C77 C82 1.404(6)
C78 C79 1.390(6)
C78 H78 0.9500
C79 C80 1.386(7)
C79 H79 0.9500
C80 C81 1.378(7)
C80 H80 0.9500
C81 C82 1.388(6)
C81 H81 0.9500
C82 H82 0.9500
C83 C84 1.500(7)
C83 H83A 0.9900
C83 H83B 0.9900
C84 C86 1.513(7)
C84 H84A 0.9900
C84 H84B 0.9900
C85 C86 1.504(7)
C85 H85A 0.9900
C85 H85B 0.9900
C86 H86A 0.9900
C86 H86B 0.9900
C88 C89 1.338(11)
C88 H88A 0.9900
C88 H88B 0.9900
C89 C90 1.645(15)
C89 H89A 0.9900
C89 H89B 0.9900
C90 C91 1.433(10)
C90 H90A 0.9900
C90 H90B 0.9900
C91 H91A 0.9900
C91 H91B 0.9900
